data_2204873
loop_
_publ_author_name
'Jing, Zuo-Liang'
'Yu, Ming'
'Chen, Xin'
'Diao, Chun-Hua'
'Deng, Qi-Liang'
'Fan, Zhi'

_publ_section_title
;
 2-Hydroxy-3-methoxybenzaldehyde 2,4-dinitrophenylhydrazone
 dimethylformamide solvate
;
_journal_issue 1
_journal_name_full 'Acta Crystallographica Section E'
_journal_page_first o145
_journal_page_last o146
_journal_paper_doi 10.1107/S1600536804032878
_journal_volume 61
_journal_year 2005
_chemical_formula_iupac 'C14 H12 N4 O6 , C3 H7 N O'
_chemical_formula_moiety 'C14 H12 N4 O6 , C3 H7 N O'
_chemical_formula_sum 'C17 H19 N5 O7'
_chemical_formula_weight 405.37
_chemical_name_systematic
;
2-Hydroxy-3-methoxybenzaldehyde 2,4-dinitropheylhydrazone
dimethylformamide solvate
;
_space_group_IT_number 2
_symmetry_cell_setting triclinic
_symmetry_space_group_name_Hall '-P 1'
_symmetry_space_group_name_H-M 'P -1'
_atom_sites_solution_hydrogens geom
_atom_sites_solution_primary direct
_atom_sites_solution_secondary difmap
_audit_creation_method SHELXL97
_cell_angle_alpha 89.456(9)
_cell_angle_beta 84.369(9)
_cell_angle_gamma 68.346(8)
_cell_formula_units_Z 2
_cell_length_a 7.015(4)
_cell_length_b 7.759(4)
_cell_length_c 18.638(9)
_cell_measurement_reflns_used 640
_cell_measurement_temperature 293(2)
_cell_measurement_theta_max 25.91
_cell_measurement_theta_min 3.06
_cell_volume 937.9(9)
_computing_cell_refinement SMART
_computing_data_collection 'SMART (Bruker, 1999)'
_computing_data_reduction 'SAINT (Bruker, 1999)'
_computing_molecular_graphics 'SHELXTL (Bruker, 1999)'
_computing_publication_material 'WinGX (Farrugia, 1999)'
_computing_structure_refinement 'SHELXL97 (Sheldrick, 1997)'
_computing_structure_solution 'SHELXS97 (Sheldrick, 1997)'
_diffrn_ambient_temperature 293(2)
_diffrn_measured_fraction_theta_full 0.995
_diffrn_measured_fraction_theta_max 0.986
_diffrn_measurement_device_type 'Bruker SMART CCD area-detector'
_diffrn_measurement_method '\f and \w'
_diffrn_radiation_monochromator graphite
_diffrn_radiation_source 'fine-focus sealed tube'
_diffrn_radiation_type MoK\a
_diffrn_radiation_wavelength 0.71073
_diffrn_reflns_av_R_equivalents 0.0264
_diffrn_reflns_av_sigmaI/netI 0.0597
_diffrn_reflns_limit_h_max 8
_diffrn_reflns_limit_h_min -8
_diffrn_reflns_limit_k_max 9
_diffrn_reflns_limit_k_min -9
_diffrn_reflns_limit_l_max 13
_diffrn_reflns_limit_l_min -23
_diffrn_reflns_number 5446
_diffrn_reflns_theta_full 25.00
_diffrn_reflns_theta_max 26.36
_diffrn_reflns_theta_min 1.10
_exptl_absorpt_coefficient_mu 0.114
_exptl_absorpt_correction_T_max 0.982
_exptl_absorpt_correction_T_min 0.966
_exptl_absorpt_correction_type multi-scan
_exptl_absorpt_process_details '(SADABS; Bruker, 1999)'
_exptl_crystal_colour yellow
_exptl_crystal_density_diffrn 1.435
_exptl_crystal_density_meas ?
_exptl_crystal_density_method .
_exptl_crystal_description block
_exptl_crystal_F_000 424
_exptl_crystal_size_max 0.28
_exptl_crystal_size_mid 0.18
_exptl_crystal_size_min 0.16
_refine_diff_density_max 0.195
_refine_diff_density_min -0.220
_refine_ls_extinction_method none
_refine_ls_goodness_of_fit_ref 1.032
_refine_ls_hydrogen_treatment mixed
_refine_ls_matrix_type full
_refine_ls_number_parameters 270
_refine_ls_number_reflns 3785
_refine_ls_number_restraints 0
_refine_ls_restrained_S_all 1.032
_refine_ls_R_factor_all 0.1233
_refine_ls_R_factor_gt 0.0555
_refine_ls_shift/su_max 0.000
_refine_ls_shift/su_mean 0.000
_refine_ls_structure_factor_coef Fsqd
_refine_ls_weighting_details 'calc w = 1/[\s^2^(Fo^2^)+(0.0785P)^2^] where P=(Fo^2^+2Fc^2^)/3'
_refine_ls_weighting_scheme calc
_refine_ls_wR_factor_gt 0.1253
_refine_ls_wR_factor_ref 0.1650
_reflns_number_gt 2059
_reflns_number_total 3785
_reflns_threshold_expression I>2\s(I)
_cod_data_source_file cv6426.cif
_cod_data_source_block I
_cod_depositor_comments
;
The following automatic conversions were performed:
'_symmetry_cell_setting' value 'Triclinic' changed to 'triclinic'
according to '/home/saulius/struct/CIF-dictionaries/cif_core.dic'
dictionary named 'cif_core.dic' version 2.4.1 from 2010-06-29.

Automatic conversion script
Id: cif_fix_enum 1527 2010-12-29 10:47:43Z saulius 

The following automatic conversions were performed:

'_symmetry_cell_setting' value 'Triclinic' changed to 'triclinic'
according to /home/saulius/struct/CIF-dictionaries/cif_core.dic
dictionary named 'cif_core.dic' version 2.4.1 from 2010-06-29.

Automatic conversion script
Id: cif_fix_values 1715 2011-07-08 13:25:40Z adriana 
;
_cod_original_cell_volume 938.0(8)
_cod_original_sg_symbol_H-M P-1
_cod_database_code 2204873
_cod_database_fobs_code 2204873

loop_
_symmetry_equiv_pos_as_xyz
'x, y, z'
'-x, -y, -z'

loop_
_atom_site_label
_atom_site_fract_x
_atom_site_fract_y
_atom_site_fract_z
_atom_site_U_iso_or_equiv
_atom_site_adp_type
_atom_site_calc_flag
_atom_site_refinement_flags
_atom_site_occupancy
_atom_site_type_symbol
N1 0.7560(3) 0.0240(3) 0.48801(12) 0.0395(5) Uani d . 1 N
N2 0.8263(3) -0.1430(3) 0.45054(13) 0.0396(6) Uani d . 1 N
H2 0.843(4) -0.246(4) 0.4709(16) 0.061(10) Uiso d . 1 H
N3 0.9624(3) -0.4903(3) 0.36378(15) 0.0459(6) Uani d . 1 N
N4 1.0364(4) -0.1428(4) 0.15271(14) 0.0608(7) Uani d . 1 N
O1 0.5707(3) 0.0189(2) 0.69940(10) 0.0498(5) Uani d . 1 O
H1 0.5246 0.0335 0.7420 0.075 Uiso calc R 1 H
O2 0.4494(3) 0.3156(3) 0.78786(10) 0.0575(6) Uani d . 1 O
O3 0.9248(3) -0.5019(3) 0.42900(12) 0.0617(6) Uani d . 1 O
O4 1.0167(4) -0.6247(3) 0.32209(12) 0.0696(7) Uani d . 1 O
O5 1.0749(5) -0.2854(4) 0.11656(13) 0.0986(10) Uani d . 1 O
O6 1.0403(4) 0.0008(4) 0.12596(12) 0.0743(7) Uani d . 1 O
C1 0.5691(4) 0.1825(3) 0.67314(14) 0.0359(6) Uani d . 1 C
C2 0.5054(4) 0.3426(4) 0.71751(14) 0.0397(6) Uani d . 1 C
C3 0.5022(4) 0.5090(4) 0.68873(16) 0.0451(7) Uani d . 1 C
H3A 0.4598 0.6155 0.7181 0.054 Uiso calc R 1 H
C4 0.5626(4) 0.5159(4) 0.61601(15) 0.0458(7) Uani d . 1 C
H4A 0.5586 0.6280 0.5967 0.055 Uiso calc R 1 H
C5 0.6282(4) 0.3598(3) 0.57208(14) 0.0395(7) Uani d . 1 C
H5 0.6698 0.3664 0.5235 0.047 Uiso calc R 1 H
C6 0.6326(4) 0.1897(3) 0.60038(13) 0.0345(6) Uani d . 1 C
C7 0.3759(6) 0.4698(5) 0.83639(18) 0.0840(12) Uani d . 1 C
H7A 0.4810 0.5205 0.8390 0.126 Uiso calc R 1 H
H7B 0.3408 0.4315 0.8833 0.126 Uiso calc R 1 H
H7C 0.2557 0.5625 0.8199 0.126 Uiso calc R 1 H
C8 0.7074(4) 0.0200(4) 0.55553(15) 0.0388(6) Uani d . 1 C
H8 0.7198 -0.0923 0.5765 0.047 Uiso calc R 1 H
C9 0.8816(3) -0.1483(3) 0.37860(13) 0.0329(6) Uani d . 1 C
C10 0.9443(4) -0.3116(3) 0.33451(14) 0.0367(6) Uani d . 1 C
C11 0.9948(4) -0.3079(4) 0.26089(15) 0.0414(7) Uani d . 1 C
H11 1.0351 -0.4160 0.2327 0.050 Uiso calc R 1 H
C12 0.9855(4) -0.1457(4) 0.22996(14) 0.0415(7) Uani d . 1 C
C13 0.9306(4) 0.0169(4) 0.27134(15) 0.0423(7) Uani d . 1 C
H13 0.9292 0.1258 0.2497 0.051 Uiso calc R 1 H
C14 0.8790(4) 0.0155(3) 0.34355(14) 0.0374(6) Uani d . 1 C
H14 0.8410 0.1251 0.3707 0.045 Uiso calc R 1 H
N5 0.4045(4) 0.2192(3) 0.06914(13) 0.0566(7) Uani d . 1 N
O7 0.5542(4) 0.0737(3) 0.16643(12) 0.0758(7) Uani d . 1 O
C15 0.4021(6) 0.1554(5) 0.13552(18) 0.0618(9) Uani d . 1 C
H15 0.2741 0.1745 0.1604 0.074 Uiso calc R 1 H
C16 0.5948(6) 0.1991(5) 0.02736(17) 0.0736(10) Uani d . 1 C
H16A 0.7083 0.1292 0.0537 0.110 Uiso calc R 1 H
H16B 0.5993 0.3194 0.0179 0.110 Uiso calc R 1 H
H16C 0.6043 0.1351 -0.0175 0.110 Uiso calc R 1 H
C17 0.2147(6) 0.3096(5) 0.0362(2) 0.0891(13) Uani d . 1 C
H17A 0.0995 0.3135 0.0695 0.134 Uiso calc R 1 H
H17B 0.2171 0.2413 -0.0068 0.134 Uiso calc R 1 H
H17C 0.2019 0.4337 0.0241 0.134 Uiso calc R 1 H

loop_
_atom_site_aniso_label
_atom_site_aniso_U_11
_atom_site_aniso_U_22
_atom_site_aniso_U_33
_atom_site_aniso_U_12
_atom_site_aniso_U_13
_atom_site_aniso_U_23
N1 0.0397(12) 0.0373(12) 0.0404(14) -0.0134(10) -0.0027(10) -0.0006(10)
N2 0.0486(14) 0.0307(12) 0.0397(14) -0.0158(10) -0.0004(11) 0.0009(11)
N3 0.0460(14) 0.0330(13) 0.0617(17) -0.0173(10) -0.0079(12) 0.0019(12)
N4 0.0649(18) 0.080(2) 0.0404(16) -0.0304(16) -0.0012(13) -0.0032(15)
O1 0.0634(13) 0.0450(11) 0.0419(11) -0.0234(9) 0.0033(10) 0.0080(9)
O2 0.0775(15) 0.0584(13) 0.0348(11) -0.0258(11) 0.0061(10) -0.0038(10)
O3 0.0841(16) 0.0454(12) 0.0593(15) -0.0302(11) -0.0005(12) 0.0120(11)
O4 0.0902(17) 0.0353(12) 0.0832(17) -0.0242(11) -0.0030(13) -0.0089(12)
O5 0.154(3) 0.098(2) 0.0457(15) -0.0543(19) 0.0128(16) -0.0232(14)
O6 0.0924(18) 0.0929(18) 0.0486(14) -0.0485(14) -0.0030(12) 0.0196(13)
C1 0.0290(13) 0.0388(15) 0.0409(15) -0.0130(11) -0.0070(11) 0.0086(12)
C2 0.0353(14) 0.0432(16) 0.0370(15) -0.0103(12) -0.0034(12) 0.0000(13)
C3 0.0406(15) 0.0394(15) 0.0509(18) -0.0095(12) -0.0054(13) -0.0038(13)
C4 0.0441(16) 0.0377(15) 0.0531(18) -0.0119(13) -0.0071(14) 0.0100(14)
C5 0.0387(15) 0.0409(15) 0.0367(15) -0.0116(12) -0.0067(12) 0.0100(13)
C6 0.0289(13) 0.0398(14) 0.0333(15) -0.0104(11) -0.0050(11) 0.0024(11)
C7 0.120(3) 0.080(3) 0.049(2) -0.038(2) 0.013(2) -0.0146(19)
C8 0.0367(15) 0.0395(15) 0.0411(16) -0.0155(12) -0.0038(12) 0.0068(12)
C9 0.0271(13) 0.0337(14) 0.0371(15) -0.0104(10) -0.0033(11) -0.0009(11)
C10 0.0335(14) 0.0314(13) 0.0470(17) -0.0136(11) -0.0065(12) 0.0031(12)
C11 0.0399(15) 0.0385(15) 0.0441(17) -0.0122(12) -0.0041(13) -0.0104(13)
C12 0.0407(15) 0.0474(16) 0.0349(15) -0.0150(12) -0.0030(12) 0.0010(13)
C13 0.0429(15) 0.0381(15) 0.0462(17) -0.0145(12) -0.0090(13) 0.0110(13)
C14 0.0391(15) 0.0265(13) 0.0452(17) -0.0101(11) -0.0056(12) -0.0012(12)
N5 0.0681(17) 0.0585(16) 0.0447(15) -0.0241(13) -0.0104(14) 0.0084(13)
O7 0.0759(16) 0.1010(19) 0.0597(15) -0.0418(14) -0.0162(13) 0.0311(14)
C15 0.070(2) 0.069(2) 0.056(2) -0.0380(18) -0.0048(18) 0.0091(17)
C16 0.095(3) 0.073(2) 0.049(2) -0.030(2) 0.003(2) 0.0036(17)
C17 0.096(3) 0.083(3) 0.087(3) -0.026(2) -0.035(2) 0.025(2)

loop_
_atom_type_symbol
_atom_type_description
_atom_type_scat_dispersion_real
_atom_type_scat_dispersion_imag
_atom_type_scat_source
C C 0.0033 0.0016 'International Tables Vol C Tables 4.2.6.8 and 6.1.1.4'
H H 0.0000 0.0000 'International Tables Vol C Tables 4.2.6.8 and 6.1.1.4'
N N 0.0061 0.0033 'International Tables Vol C Tables 4.2.6.8 and 6.1.1.4'
O O 0.0106 0.0060 'International Tables Vol C Tables 4.2.6.8 and 6.1.1.4'

loop_
_geom_angle_atom_site_label_1
_geom_angle_atom_site_label_2
_geom_angle_atom_site_label_3
_geom_angle
C8 N1 N2 116.5(2)
C9 N2 N1 119.3(2)
C9 N2 H2 118(2)
N1 N2 H2 123(2)
O4 N3 O3 122.5(2)
O4 N3 C10 118.3(3)
O3 N3 C10 119.2(2)
O6 N4 O5 122.4(3)
O6 N4 C12 119.0(3)
O5 N4 C12 118.5(3)
C1 O1 H1 109.5
C2 O2 C7 118.3(2)
O1 C1 C6 118.6(2)
O1 C1 C2 121.4(2)
C6 C1 C2 120.0(2)
O2 C2 C3 126.0(3)
O2 C2 C1 113.9(2)
C3 C2 C1 120.0(2)
C4 C3 C2 119.7(3)
C4 C3 H3A 120.2
C2 C3 H3A 120.2
C5 C4 C3 121.0(2)
C5 C4 H4A 119.5
C3 C4 H4A 119.5
C4 C5 C6 120.1(2)
C4 C5 H5 119.9
C6 C5 H5 119.9
C1 C6 C5 119.2(2)
C1 C6 C8 119.4(2)
C5 C6 C8 121.4(2)
O2 C7 H7A 109.5
O2 C7 H7B 109.5
H7A C7 H7B 109.5
O2 C7 H7C 109.5
H7A C7 H7C 109.5
H7B C7 H7C 109.5
N1 C8 C6 120.8(2)
N1 C8 H8 119.6
C6 C8 H8 119.6
N2 C9 C10 123.6(2)
N2 C9 C14 120.0(2)
C10 C9 C14 116.4(2)
C11 C10 C9 121.1(2)
C11 C10 N3 116.7(2)
C9 C10 N3 122.2(2)
C12 C11 C10 119.9(2)
C12 C11 H11 120.1
C10 C11 H11 120.1
C11 C12 C13 121.1(2)
C11 C12 N4 119.5(3)
C13 C12 N4 119.4(3)
C14 C13 C12 119.6(2)
C14 C13 H13 120.2
C12 C13 H13 120.2
C13 C14 C9 121.9(2)
C13 C14 H14 119.1
C9 C14 H14 119.1
C15 N5 C16 121.1(3)
C15 N5 C17 121.1(3)
C16 N5 C17 117.8(3)
O7 C15 N5 125.3(3)
O7 C15 H15 117.4
N5 C15 H15 117.4
N5 C16 H16A 109.5
N5 C16 H16B 109.5
H16A C16 H16B 109.5
N5 C16 H16C 109.5
H16A C16 H16C 109.5
H16B C16 H16C 109.5
N5 C17 H17A 109.5
N5 C17 H17B 109.5
H17A C17 H17B 109.5
N5 C17 H17C 109.5
H17A C17 H17C 109.5
H17B C17 H17C 109.5

loop_
_geom_bond_atom_site_label_1
_geom_bond_atom_site_label_2
_geom_bond_distance
N1 C8 1.274(3)
N1 N2 1.374(3)
N2 C9 1.356(3)
N2 H2 0.86(3)
N3 O4 1.225(3)
N3 O3 1.228(3)
N3 C10 1.452(3)
N4 O6 1.225(3)
N4 O5 1.229(3)
N4 C12 1.451(4)
O1 C1 1.353(3)
O1 H1 0.8200
O2 C2 1.368(3)
O2 C7 1.411(4)
C1 C6 1.392(3)
C1 C2 1.402(4)
C2 C3 1.387(4)
C3 C4 1.386(4)
C3 H3A 0.9300
C4 C5 1.372(4)
C4 H4A 0.9300
C5 C6 1.408(4)
C5 H5 0.9300
C6 C8 1.460(4)
C7 H7A 0.9600
C7 H7B 0.9600
C7 H7C 0.9600
C8 H8 0.9300
C9 C10 1.418(3)
C9 C14 1.419(3)
C10 C11 1.386(4)
C11 C12 1.362(4)
C11 H11 0.9300
C12 C13 1.391(4)
C13 C14 1.360(4)
C13 H13 0.9300
C14 H14 0.9300
N5 C15 1.329(4)
N5 C16 1.435(4)
N5 C17 1.451(4)
O7 C15 1.219(4)
C15 H15 0.9300
C16 H16A 0.9600
C16 H16B 0.9600
C16 H16C 0.9600
C17 H17A 0.9600
C17 H17B 0.9600
C17 H17C 0.9600

loop_
_geom_hbond_atom_site_label_D
_geom_hbond_atom_site_label_H
_geom_hbond_atom_site_label_A
_geom_hbond_site_symmetry_A
_geom_hbond_distance_DH
_geom_hbond_distance_HA
_geom_hbond_distance_DA
_geom_hbond_angle_DHA
O1 H1 O2 . 0.82 2.21 2.664(3) 115
O1 H1 O7 2_656 0.82 2.01 2.745(3) 149
N2 H2 O3 . 0.86(3) 1.99(3) 2.634(3) 131(3)

loop_
_geom_torsion_atom_site_label_1
_geom_torsion_atom_site_label_2
_geom_torsion_atom_site_label_3
_geom_torsion_atom_site_label_4
_geom_torsion
C8 N1 N2 C9 -179.6(2)
C7 O2 C2 C3 1.8(4)
C7 O2 C2 C1 -177.7(3)
O1 C1 C2 O2 0.7(3)
C6 C1 C2 O2 -179.3(2)
O1 C1 C2 C3 -178.9(2)
C6 C1 C2 C3 1.1(4)
O2 C2 C3 C4 -179.7(3)
C1 C2 C3 C4 -0.1(4)
C2 C3 C4 C5 -0.8(4)
C3 C4 C5 C6 0.8(4)
O1 C1 C6 C5 178.9(2)
C2 C1 C6 C5 -1.2(4)
O1 C1 C6 C8 -2.7(3)
C2 C1 C6 C8 177.2(2)
C4 C5 C6 C1 0.2(4)
C4 C5 C6 C8 -178.1(2)
N2 N1 C8 C6 179.5(2)
C1 C6 C8 N1 176.2(2)
C5 C6 C8 N1 -5.5(4)
N1 N2 C9 C10 -176.2(2)
N1 N2 C9 C14 4.0(3)
N2 C9 C10 C11 178.6(2)
C14 C9 C10 C11 -1.6(4)
N2 C9 C10 N3 -2.5(4)
C14 C9 C10 N3 177.4(2)
O4 N3 C10 C11 -1.3(3)
O3 N3 C10 C11 178.0(2)
O4 N3 C10 C9 179.7(2)
O3 N3 C10 C9 -0.9(4)
C9 C10 C11 C12 0.3(4)
N3 C10 C11 C12 -178.7(2)
C10 C11 C12 C13 1.6(4)
C10 C11 C12 N4 -179.3(2)
O6 N4 C12 C11 -175.4(3)
O5 N4 C12 C11 4.3(4)
O6 N4 C12 C13 3.7(4)
O5 N4 C12 C13 -176.6(3)
C11 C12 C13 C14 -2.1(4)
N4 C12 C13 C14 178.8(2)
C12 C13 C14 C9 0.7(4)
N2 C9 C14 C13 -179.1(2)
C10 C9 C14 C13 1.1(4)
C16 N5 C15 O7 -1.2(5)
C17 N5 C15 O7 178.0(3)

loop_
_cod_related_entry_id
_cod_related_entry_database
_cod_related_entry_code
1 ChemSpider 21173769
